data_7008028
loop_
_publ_author_name
'Goicoechea, Jose M.'
'Mahon, Mary F.'
'Whittlesey, Michael K.'
'Kumar, P. G. Anil'
'Pregosin, Paul S.'

_publ_section_title
;
 Mononuclear and dinuclear complexes with a [Ru(tBu2PCH2CH2PtBu2)(CO)]
 core.
;
_journal_issue 3
_journal_name_full 'Dalton transactions (Cambridge, England : 2003)'
_journal_page_first 588
_journal_page_last 597
_journal_paper_doi 10.1039/b415812a
_journal_year 2005
_chemical_formula_sum 'C59 H124 Cl10 O3 P6 Ru3'
_chemical_formula_weight 1725.11
_chemical_name_systematic
;
?
;
_space_group_IT_number 14
_symmetry_cell_setting monoclinic
_symmetry_space_group_name_Hall '-P 2ybc'
_symmetry_space_group_name_H-M 'P 1 21/c 1'
_atom_sites_solution_hydrogens geom
_atom_sites_solution_primary direct
_atom_sites_solution_secondary difmap
_audit_creation_method SHELXL-97
_cell_angle_alpha 90.00
_cell_angle_beta 96.158(1)
_cell_angle_gamma 90.00
_cell_formula_units_Z 4
_cell_length_a 11.2930(3)
_cell_length_b 16.9890(5)
_cell_length_c 40.7010(15)
_cell_measurement_reflns_used 25
_cell_measurement_temperature 150(2)
_cell_measurement_theta_max 18
_cell_measurement_theta_min 12
_cell_volume 7763.7(4)
_computing_cell_refinement 'HKL Scalepack (Otwinowski & Minor 1997)'
_computing_data_reduction 'Denzo and Scalepack (otwinowski & Minor, 1997)'
_computing_molecular_graphics 'ORTEX (P.McArdle, 1995)'
_computing_publication_material 'SHELXL-97/2 (Sheldrick,1997)'
_computing_structure_refinement 'SHELXL-97 (Sheldrick, 1997)'
_computing_structure_solution 'SHELXS-97 (Sheldrick, 1990)'
_diffrn_ambient_temperature 150(2)
_diffrn_measured_fraction_theta_full 0.405
_diffrn_measured_fraction_theta_max 0.405
_diffrn_measurement_device_type KappaCCD
_diffrn_measurement_method KappaCCD
_diffrn_radiation_monochromator graphite
_diffrn_radiation_source 'fine-focus sealed tube'
_diffrn_radiation_type MoK\a
_diffrn_radiation_wavelength 0.71073
_diffrn_reflns_av_R_equivalents 0.1169
_diffrn_reflns_av_sigmaI/netI 0.1963
_diffrn_reflns_limit_h_max 14
_diffrn_reflns_limit_h_min -13
_diffrn_reflns_limit_k_max 20
_diffrn_reflns_limit_k_min -16
_diffrn_reflns_limit_l_max 43
_diffrn_reflns_limit_l_min -52
_diffrn_reflns_number 22539
_diffrn_reflns_theta_full 27.37
_diffrn_reflns_theta_max 27.37
_diffrn_reflns_theta_min 3.66
_exptl_absorpt_coefficient_mu 1.083
_exptl_absorpt_correction_T_max 0.87
_exptl_absorpt_correction_T_min 0.85
_exptl_absorpt_correction_type multi-scan
_exptl_absorpt_process_details
;
multi-scan from symmetry-related measurements
Sortav (Blessing 1995)
;
_exptl_crystal_density_diffrn 1.476
_exptl_crystal_density_method 'not measured'
_exptl_crystal_description Irregular
_exptl_crystal_F_000 3576
_exptl_crystal_size_max 0.20
_exptl_crystal_size_mid 0.20
_exptl_crystal_size_min 0.17
_refine_diff_density_max 1.422
_refine_diff_density_min -0.662
_refine_diff_density_rms 0.155
_refine_ls_extinction_coef 0.0012(3)
_refine_ls_extinction_expression Fc^*^=kFc[1+0.001xFc^2^\l^3^/sin(2\q)]^-1/4^
_refine_ls_extinction_method SHELXL
_refine_ls_goodness_of_fit_ref 1.034
_refine_ls_hydrogen_treatment constr
_refine_ls_matrix_type full
_refine_ls_number_parameters 731
_refine_ls_number_reflns 7143
_refine_ls_number_restraints 336
_refine_ls_restrained_S_all 1.009
_refine_ls_R_factor_all 0.2107
_refine_ls_R_factor_gt 0.1092
_refine_ls_shift/su_max 0.000
_refine_ls_shift/su_mean 0.000
_refine_ls_structure_factor_coef Fsqd
_refine_ls_weighting_details 'calc w=1/[\s^2^(Fo^2^)+(0.1222P)^2^+152.7364P] where P=(Fo^2^+2Fc^2^)/3'
_refine_ls_weighting_scheme calc
_refine_ls_wR_factor_gt 0.2611
_refine_ls_wR_factor_ref 0.2929
_reflns_number_gt 3783
_reflns_number_total 7143
_reflns_threshold_expression >2sigma(I)
_cod_data_source_file b415812a.txt
_cod_data_source_block c:\word_f~1\papers\inorga~1\mkw\august~1\h03mkw1\maxus\h03mkw1
_cod_depositor_comments
;
The following automatic conversions were performed:
'_symmetry_cell_setting' value 'Monoclinic' changed to 'monoclinic'
according to '/home/saulius/struct/CIF-dictionaries/cif_core.dic'
dictionary named 'cif_core.dic' version 2.4.1 from
2010-06-29.

'_exptl_absorpt_correction_type' value 'Multi-Scan' changed
to 'multi-scan' according to
'/home/saulius/struct/CIF-dictionaries/cif_core.dic' dictionary named
'cif_core.dic' version 2.4.1 from 2010-06-29.

Automatic conversion script
Id: cif_fix_enum 1527 2010-12-29 10:47:43Z saulius 
;
_cod_original_sg_symbol_H-M P21/c
_cod_database_code 7008028

loop_
_symmetry_equiv_pos_as_xyz
'x, y, z'
'-x, y+1/2, -z+1/2'
'-x, -y, -z'
'x, -y-1/2, z-1/2'

loop_
_atom_site_label
_atom_site_type_symbol
_atom_site_fract_x
_atom_site_fract_y
_atom_site_fract_z
_atom_site_U_iso_or_equiv
_atom_site_adp_type
_atom_site_occupancy
_atom_site_symmetry_multiplicity
_atom_site_calc_flag
_atom_site_refinement_flags
_atom_site_disorder_assembly
_atom_site_disorder_group
Ru1 Ru 0.26355(17) 0.97487(9) 0.07635(5) 0.0354(6) Uani 1 1 d . . .
Ru2 Ru 0.26099(18) 0.77592(10) 0.06977(5) 0.0436(7) Uani 1 1 d . . .
Ru3 Ru 0.35642(15) 0.35143(9) 0.19331(5) 0.0327(6) Uani 1 1 d . . .
Cl1 Cl 0.2941(6) 0.8664(3) 0.11967(15) 0.0541(19) Uani 1 1 d . . .
Cl2 Cl 0.3960(5) 0.8792(3) 0.05241(15) 0.0443(17) Uani 1 1 d . . .
Cl3 Cl 0.1062(5) 0.8781(3) 0.05790(16) 0.0493(18) Uani 1 1 d . . .
Cl4 Cl 0.3624(7) 0.4779(3) 0.16341(17) 0.083(3) Uani 1 1 d . . .
Cl5 Cl 0.1757(5) 0.3278(4) 0.15557(16) 0.0555(19) Uani 1 1 d . . .
Cl6 Cl 0.4845(5) 0.3108(4) 0.15053(15) 0.0523(18) Uani 1 1 d . . .
Cl7 Cl 0.8679(8) 0.3678(7) 0.1307(3) 0.154(5) Uani 1 1 d . . .
Cl8 Cl 0.7421(8) 0.3835(5) 0.0667(2) 0.101(3) Uani 1 1 d . . .
Cl9 Cl 0.3863(11) 0.3816(5) 0.0592(3) 0.154(5) Uani 1 1 d . . .
Cl10 Cl 0.1340(9) 0.3836(4) 0.0664(2) 0.127(4) Uani 1 1 d . . .
P1 P 0.1327(5) 1.0672(3) 0.09755(16) 0.0403(18) Uani 1 1 d . . .
P2 P 0.4183(5) 1.0669(3) 0.09228(16) 0.0372(18) Uani 1 1 d . . .
P3 P 0.1252(6) 0.6761(3) 0.08420(17) 0.049(2) Uani 1 1 d . . .
P4 P 0.4120(6) 0.6796(3) 0.08047(17) 0.051(2) Uani 1 1 d . . .
P5 P 0.2423(6) 0.3843(4) 0.23692(17) 0.0497(19) Uani 1 1 d . . .
P6 P 0.5279(5) 0.3740(3) 0.23098(16) 0.0414(18) Uani 1 1 d . . .
O1 O 0.2191(13) 1.0277(8) 0.0064(4) 0.046(4) Uani 1 1 d . . .
O2 O 0.2148(16) 0.7538(8) -0.0019(4) 0.071(6) Uani 1 1 d . . .
O3 O 0.3354(18) 0.1805(9) 0.2011(4) 0.084(7) Uani 1 1 d . . .
C1 C 0.2361(18) 1.0138(11) 0.0342(6) 0.028(6) Uani 1 1 d U . .
C2 C 0.2361(19) 0.7554(12) 0.0272(7) 0.040(6) Uani 1 1 d U . .
C3 C 0.336(2) 0.2436(16) 0.2012(6) 0.053(7) Uani 1 1 d U . .
C4 C 0.3442(19) 1.1517(13) 0.1053(6) 0.053(7) Uani 1 1 d U . .
H4A H 0.3944 1.1729 0.1247 0.064 Uiso 1 1 calc R . .
H4B H 0.3459 1.1911 0.0874 0.064 Uiso 1 1 calc R . .
C5 C 0.227(2) 1.1504(14) 0.1137(7) 0.069(8) Uani 1 1 d U . .
H5A H 0.1878 1.2000 0.1058 0.083 Uiso 1 1 calc R . .
H5B H 0.2307 1.1501 0.1381 0.083 Uiso 1 1 calc R . .
C6 C 0.020(2) 1.1144(16) 0.0685(7) 0.072(8) Uani 1 1 d U . .
C7 C 0.114(3) 1.1720(19) 0.0454(8) 0.118(12) Uani 1 1 d U . .
H7A H 0.1728 1.1376 0.0365 0.177 Uiso 1 1 calc R . .
H7B H 0.1556 1.2116 0.0599 0.177 Uiso 1 1 calc R . .
H7C H 0.0661 1.1983 0.0272 0.177 Uiso 1 1 calc R . .
C8 C -0.0514(19) 1.1779(12) 0.0804(6) 0.051(7) Uani 1 1 d U . .
H8A H -0.1003 1.2018 0.0617 0.077 Uiso 1 1 calc R . .
H8B H 0.0016 1.2178 0.0914 0.077 Uiso 1 1 calc R . .
H8C H -0.1032 1.1567 0.0961 0.077 Uiso 1 1 calc R . .
C9 C -0.019(3) 1.068(2) 0.0409(8) 0.117(12) Uani 1 1 d U . .
H9A H -0.0899 1.0385 0.0453 0.176 Uiso 1 1 calc R . .
H9B H 0.0443 1.0318 0.0364 0.176 Uiso 1 1 calc R . .
H9C H -0.0386 1.1025 0.0217 0.176 Uiso 1 1 calc R . .
C10 C 0.0554(17) 1.0405(11) 0.1356(5) 0.034(6) Uani 1 1 d U . .
C11 C -0.006(2) 1.1083(13) 0.1511(6) 0.063(8) Uani 1 1 d U . .
H11A H -0.0914 1.1069 0.1437 0.095 Uiso 1 1 calc R . .
H11B H 0.0276 1.1582 0.1443 0.095 Uiso 1 1 calc R . .
H11C H 0.0065 1.1037 0.1752 0.095 Uiso 1 1 calc R . .
C12 C -0.038(2) 0.9751(16) 0.1275(7) 0.095(10) Uani 1 1 d U . .
H12A H -0.0037 0.9342 0.1143 0.143 Uiso 1 1 calc R . .
H12B H -0.1085 0.9974 0.1149 0.143 Uiso 1 1 calc R . .
H12C H -0.0595 0.9521 0.1480 0.143 Uiso 1 1 calc R . .
C13 C 0.150(3) 1.0076(18) 0.1614(7) 0.105(11) Uani 1 1 d U . .
H13A H 0.1217 1.0101 0.1832 0.157 Uiso 1 1 calc R . .
H13B H 0.2233 1.0388 0.1614 0.157 Uiso 1 1 calc R . .
H13C H 0.1670 0.9528 0.1560 0.157 Uiso 1 1 calc R . .
C14 C 0.511(3) 1.1071(17) 0.0601(8) 0.086(9) Uani 1 1 d U . .
C15 C 0.5739(18) 1.1811(11) 0.0692(6) 0.043(6) Uani 1 1 d U . .
H15A H 0.6018 1.2048 0.0495 0.064 Uiso 1 1 calc R . .
H15B H 0.6422 1.1702 0.0855 0.064 Uiso 1 1 calc R . .
H15C H 0.5195 1.2176 0.0787 0.064 Uiso 1 1 calc R . .
C16 C 0.463(3) 1.095(2) 0.0277(9) 0.130(13) Uani 1 1 d U . .
H16A H 0.3765 1.1014 0.0259 0.195 Uiso 1 1 calc R . .
H16B H 0.4819 1.0411 0.0209 0.195 Uiso 1 1 calc R . .
H16C H 0.4972 1.1326 0.0132 0.195 Uiso 1 1 calc R . .
C17 C 0.617(3) 1.042(2) 0.0553(9) 0.148(15) Uani 1 1 d U . .
H17A H 0.5815 0.9902 0.0502 0.221 Uiso 1 1 calc R . .
H17B H 0.6717 1.0385 0.0757 0.221 Uiso 1 1 calc R . .
H17C H 0.6619 1.0585 0.0371 0.221 Uiso 1 1 calc R . .
C18 C 0.5292(19) 1.0403(12) 0.1286(6) 0.044(6) Uani 1 1 d U . .
C19 C 0.457(2) 1.0287(16) 0.1584(7) 0.086(9) Uani 1 1 d U . .
H19A H 0.4197 0.9764 0.1572 0.129 Uiso 1 1 calc R . .
H19B H 0.3943 1.0690 0.1579 0.129 Uiso 1 1 calc R . .
H19C H 0.5096 1.0333 0.1790 0.129 Uiso 1 1 calc R . .
C20 C 0.589(2) 0.9660(15) 0.1215(7) 0.086(9) Uani 1 1 d U . .
H20A H 0.6261 0.9432 0.1421 0.129 Uiso 1 1 calc R . .
H20B H 0.6497 0.9764 0.1066 0.129 Uiso 1 1 calc R . .
H20C H 0.5298 0.9291 0.1109 0.129 Uiso 1 1 calc R . .
C21 C 0.618(2) 1.1047(14) 0.1401(7) 0.070(8) Uani 1 1 d U . .
H21A H 0.6530 1.0936 0.1627 0.105 Uiso 1 1 calc R . .
H21B H 0.5774 1.1557 0.1395 0.105 Uiso 1 1 calc R . .
H21C H 0.6815 1.1064 0.1254 0.105 Uiso 1 1 calc R . .
C22 C 0.212(2) 0.5881(15) 0.0952(7) 0.074(8) Uani 1 1 d U . .
H22A H 0.2083 0.5778 0.1190 0.089 Uiso 1 1 calc R . .
H22B H 0.1727 0.5433 0.0829 0.089 Uiso 1 1 calc R . .
C23 C 0.333(2) 0.5880(14) 0.0895(7) 0.067(8) Uani 1 1 d U . .
H23A H 0.3404 0.5517 0.0708 0.080 Uiso 1 1 calc R . .
H23B H 0.3781 0.5640 0.1091 0.080 Uiso 1 1 calc R . .
C24 C 0.044(2) 0.6912(16) 0.1209(8) 0.080(9) Uani 1 1 d U . .
C25 C -0.061(3) 0.7529(19) 0.1133(8) 0.125(13) Uani 1 1 d U . .
H25A H -0.1063 0.7567 0.1324 0.187 Uiso 1 1 calc R . .
H25B H -0.1131 0.7357 0.0939 0.187 Uiso 1 1 calc R . .
H25C H -0.0268 0.8045 0.1089 0.187 Uiso 1 1 calc R . .
C26 C 0.125(3) 0.721(2) 0.1496(8) 0.126(13) Uani 1 1 d U . .
H26A H 0.1464 0.7760 0.1454 0.190 Uiso 1 1 calc R . .
H26B H 0.1969 0.6889 0.1525 0.190 Uiso 1 1 calc R . .
H26C H 0.0841 0.7188 0.1697 0.190 Uiso 1 1 calc R . .
C27 C -0.0155(19) 0.6233(12) 0.1352(6) 0.054(7) Uani 1 1 d U . .
H27A H 0.0438 0.5826 0.1418 0.081 Uiso 1 1 calc R . .
H27B H -0.0766 0.6018 0.1187 0.081 Uiso 1 1 calc R . .
H27C H -0.0528 0.6406 0.1547 0.081 Uiso 1 1 calc R . .
C28 C 0.015(2) 0.6393(14) 0.0490(7) 0.062(8) Uani 1 1 d U . .
C29 C -0.064(3) 0.7045(19) 0.0350(9) 0.126(13) Uani 1 1 d U . .
H29A H -0.1038 0.7286 0.0528 0.189 Uiso 1 1 calc R . .
H29B H -0.1240 0.6833 0.0182 0.189 Uiso 1 1 calc R . .
H29C H -0.0162 0.7442 0.0251 0.189 Uiso 1 1 calc R . .
C30 C -0.069(2) 0.5768(13) 0.0589(6) 0.060(7) Uani 1 1 d U . .
H30A H -0.1159 0.5980 0.0759 0.091 Uiso 1 1 calc R . .
H30B H -0.0234 0.5311 0.0678 0.091 Uiso 1 1 calc R . .
H30C H -0.1229 0.5608 0.0396 0.091 Uiso 1 1 calc R . .
C31 C 0.078(3) 0.600(2) 0.0228(9) 0.143(14) Uani 1 1 d U . .
H31A H 0.1289 0.5580 0.0327 0.215 Uiso 1 1 calc R . .
H31B H 0.1278 0.6393 0.0128 0.215 Uiso 1 1 calc R . .
H31C H 0.0196 0.5787 0.0057 0.215 Uiso 1 1 calc R . .
C32 C 0.500(2) 0.6464(14) 0.0450(7) 0.058(7) Uani 1 1 d U . .
C33 C 0.596(3) 0.712(2) 0.0438(10) 0.159(16) Uani 1 1 d U . .
H33A H 0.6168 0.7175 0.0211 0.239 Uiso 1 1 calc R . .
H33B H 0.6672 0.6981 0.0585 0.239 Uiso 1 1 calc R . .
H33C H 0.5641 0.7623 0.0509 0.239 Uiso 1 1 calc R . .
C34 C 0.567(2) 0.5757(16) 0.0485(7) 0.091(10) Uani 1 1 d U . .
H34A H 0.5133 0.5309 0.0498 0.137 Uiso 1 1 calc R . .
H34B H 0.6226 0.5783 0.0687 0.137 Uiso 1 1 calc R . .
H34C H 0.6121 0.5692 0.0294 0.137 Uiso 1 1 calc R . .
C35 C 0.428(4) 0.656(3) 0.0155(11) 0.183(18) Uani 1 1 d U . .
H35A H 0.4683 0.6903 0.0008 0.275 Uiso 1 1 calc R . .
H35B H 0.3524 0.6798 0.0198 0.275 Uiso 1 1 calc R . .
H35C H 0.4132 0.6045 0.0049 0.275 Uiso 1 1 calc R . .
C36 C 0.521(3) 0.6958(19) 0.1194(9) 0.096(10) Uani 1 1 d U . .
C37 C 0.576(4) 0.765(3) 0.1164(11) 0.20(2) Uani 1 1 d U . .
H37A H 0.5183 0.8044 0.1078 0.295 Uiso 1 1 calc R . .
H37B H 0.6372 0.7587 0.1011 0.295 Uiso 1 1 calc R . .
H37C H 0.6142 0.7812 0.1381 0.295 Uiso 1 1 calc R . .
C38 C 0.450(3) 0.697(2) 0.1479(9) 0.144(15) Uani 1 1 d U . .
H38A H 0.4838 0.7352 0.1642 0.217 Uiso 1 1 calc R . .
H38B H 0.4506 0.6444 0.1579 0.217 Uiso 1 1 calc R . .
H38C H 0.3674 0.7118 0.1403 0.217 Uiso 1 1 calc R . .
C39 C 0.611(2) 0.6248(13) 0.1256(6) 0.071(9) Uani 1 1 d . . .
H39A H 0.6500 0.6150 0.1056 0.107 Uiso 1 1 calc R . .
H39B H 0.5679 0.5775 0.1312 0.107 Uiso 1 1 calc R . .
H39C H 0.6717 0.6379 0.1439 0.107 Uiso 1 1 calc R . .
C40 C 0.352(3) 0.4125(17) 0.2729(7) 0.104(12) Uani 1 1 d . . .
H40A H 0.3549 0.4707 0.2745 0.124 Uiso 1 1 calc R . .
H40B H 0.3233 0.3923 0.2934 0.124 Uiso 1 1 calc R . .
C41 C 0.470(2) 0.3840(16) 0.2710(7) 0.081(9) Uani 1 1 d U . .
H41A H 0.4755 0.3316 0.2817 0.098 Uiso 1 1 calc R . .
H41B H 0.5250 0.4192 0.2848 0.098 Uiso 1 1 calc R . .
C42 C 0.140(2) 0.4720(13) 0.2342(6) 0.054(7) Uani 1 1 d U . .
C43 C 0.202(2) 0.5413(16) 0.2198(7) 0.091(10) Uani 1 1 d U . .
H43A H 0.2205 0.5282 0.1975 0.137 Uiso 1 1 calc R . .
H43B H 0.2762 0.5530 0.2338 0.137 Uiso 1 1 calc R . .
H43C H 0.1499 0.5875 0.2189 0.137 Uiso 1 1 calc R . .
C44 C 0.0315(19) 0.4566(14) 0.2107(6) 0.061(7) Uani 1 1 d U . .
H44A H -0.0174 0.4164 0.2200 0.091 Uiso 1 1 calc R . .
H44B H 0.0554 0.4381 0.1896 0.091 Uiso 1 1 calc R . .
H44C H -0.0145 0.5053 0.2071 0.091 Uiso 1 1 calc R . .
C45 C 0.105(2) 0.5018(16) 0.2666(7) 0.085(9) Uani 1 1 d U . .
H45A H 0.0798 0.5569 0.2642 0.128 Uiso 1 1 calc R . .
H45B H 0.1737 0.4981 0.2835 0.128 Uiso 1 1 calc R . .
H45C H 0.0396 0.4699 0.2733 0.128 Uiso 1 1 calc R . .
C46 C 0.162(2) 0.2971(13) 0.2548(6) 0.053(7) Uani 1 1 d U . .
C47 C 0.088(3) 0.2576(19) 0.2285(8) 0.114(12) Uani 1 1 d U . .
H47A H 0.0904 0.2007 0.2325 0.170 Uiso 1 1 calc R . .
H47B H 0.1177 0.2691 0.2073 0.170 Uiso 1 1 calc R . .
H47C H 0.0058 0.2764 0.2281 0.170 Uiso 1 1 calc R . .
C48 C 0.083(3) 0.3222(18) 0.2808(8) 0.108(11) Uani 1 1 d U . .
H48A H 0.0406 0.2761 0.2882 0.162 Uiso 1 1 calc R . .
H48B H 0.0247 0.3610 0.2713 0.162 Uiso 1 1 calc R . .
H48C H 0.1316 0.3455 0.2997 0.162 Uiso 1 1 calc R . .
C49 C 0.252(3) 0.2446(19) 0.2726(8) 0.119(12) Uani 1 1 d U . .
H49A H 0.2218 0.2249 0.2928 0.179 Uiso 1 1 calc R . .
H49B H 0.3260 0.2739 0.2785 0.179 Uiso 1 1 calc R . .
H49C H 0.2678 0.2001 0.2584 0.179 Uiso 1 1 calc R . .
C50 C 0.639(2) 0.2879(15) 0.2385(7) 0.069(8) Uani 1 1 d U . .
C51 C 0.733(2) 0.2860(15) 0.2126(7) 0.075(9) Uani 1 1 d U . .
H51A H 0.8084 0.2646 0.2231 0.113 Uiso 1 1 calc R . .
H51B H 0.7460 0.3396 0.2048 0.113 Uiso 1 1 calc R . .
H51C H 0.7032 0.2527 0.1939 0.113 Uiso 1 1 calc R . .
C52 C 0.713(3) 0.2917(17) 0.2723(8) 0.101(11) Uani 1 1 d U . .
H52A H 0.6627 0.2772 0.2895 0.151 Uiso 1 1 calc R . .
H52B H 0.7433 0.3453 0.2762 0.151 Uiso 1 1 calc R . .
H52C H 0.7799 0.2549 0.2727 0.151 Uiso 1 1 calc R . .
C53 C 0.584(3) 0.2087(17) 0.2327(8) 0.105(11) Uani 1 1 d U . .
H53A H 0.6469 0.1692 0.2317 0.157 Uiso 1 1 calc R . .
H53B H 0.5324 0.2090 0.2118 0.157 Uiso 1 1 calc R . .
H53C H 0.5370 0.1958 0.2508 0.157 Uiso 1 1 calc R . .
C54 C 0.6172(18) 0.4644(12) 0.2257(6) 0.042(6) Uani 1 1 d U . .
C55 C 0.669(2) 0.4679(13) 0.1933(6) 0.056(7) Uani 1 1 d U . .
H55A H 0.7134 0.5171 0.1919 0.084 Uiso 1 1 calc R . .
H55B H 0.6046 0.4656 0.1751 0.084 Uiso 1 1 calc R . .
H55C H 0.7228 0.4231 0.1916 0.084 Uiso 1 1 calc R . .
C56 C 0.539(2) 0.5366(15) 0.2312(7) 0.082(9) Uani 1 1 d U . .
H56A H 0.5887 0.5838 0.2337 0.123 Uiso 1 1 calc R . .
H56B H 0.4988 0.5287 0.2511 0.123 Uiso 1 1 calc R . .
H56C H 0.4788 0.5430 0.2121 0.123 Uiso 1 1 calc R . .
C57 C 0.725(2) 0.4760(16) 0.2535(7) 0.089(10) Uani 1 1 d U . .
H57A H 0.7667 0.4258 0.2577 0.133 Uiso 1 1 calc R . .
H57B H 0.6948 0.4943 0.2739 0.133 Uiso 1 1 calc R . .
H57C H 0.7802 0.5152 0.2462 0.133 Uiso 1 1 calc R . .
C58 C 0.736(3) 0.381(2) 0.1079(9) 0.120(12) Uani 1 1 d U . .
H58A H 0.7007 0.4303 0.1148 0.143 Uiso 1 1 calc R . .
H58B H 0.6826 0.3372 0.1129 0.143 Uiso 1 1 calc R . .
C59 C 0.2750(17) 0.3742(12) 0.0867(6) 0.052(8) Uani 1 1 d . . .
H59A H 0.2820 0.3226 0.0981 0.062 Uiso 1 1 calc R . .
H59B H 0.2879 0.4159 0.1038 0.062 Uiso 1 1 calc R . .

loop_
_atom_site_aniso_label
_atom_site_aniso_U_11
_atom_site_aniso_U_22
_atom_site_aniso_U_33
_atom_site_aniso_U_23
_atom_site_aniso_U_13
_atom_site_aniso_U_12
Ru1 0.0606(14) 0.0183(11) 0.0270(13) -0.0005(9) 0.0035(11) -0.0036(9)
Ru2 0.0812(16) 0.0188(11) 0.0305(14) -0.0018(9) 0.0036(12) -0.0026(10)
Ru3 0.0428(12) 0.0203(11) 0.0341(13) -0.0028(9) -0.0001(10) -0.0015(9)
Cl1 0.111(5) 0.023(3) 0.028(4) -0.001(3) 0.007(4) 0.005(3)
Cl2 0.073(4) 0.018(3) 0.042(4) 0.001(3) 0.007(4) 0.003(3)
Cl3 0.076(4) 0.017(3) 0.056(5) -0.001(3) 0.011(4) -0.007(3)
Cl4 0.162(7) 0.031(4) 0.050(5) 0.006(3) -0.012(5) 0.006(4)
Cl5 0.045(4) 0.077(5) 0.044(5) -0.020(4) 0.000(3) 0.002(3)
Cl6 0.041(4) 0.075(5) 0.040(4) -0.014(3) 0.004(3) 0.001(3)
Cl7 0.103(7) 0.266(14) 0.089(9) -0.045(8) -0.013(6) 0.043(8)
Cl8 0.135(7) 0.096(6) 0.071(7) 0.005(5) 0.007(6) -0.004(5)
Cl9 0.280(13) 0.060(6) 0.148(10) 0.027(5) 0.144(10) 0.048(7)
Cl10 0.189(10) 0.057(5) 0.115(8) 0.018(5) -0.079(7) -0.021(5)
P1 0.058(4) 0.021(3) 0.045(5) -0.003(3) 0.018(4) -0.011(3)
P2 0.050(4) 0.018(3) 0.042(5) -0.002(3) -0.001(4) -0.001(3)
P3 0.080(5) 0.022(4) 0.043(5) -0.002(3) 0.003(4) 0.001(3)
P4 0.082(5) 0.029(4) 0.039(5) 0.004(3) -0.005(4) 0.001(3)
P5 0.050(4) 0.064(5) 0.035(5) -0.012(4) 0.005(4) 0.008(3)
P6 0.056(4) 0.045(4) 0.022(4) -0.004(3) -0.004(4) -0.003(3)
O1 0.069(11) 0.033(9) 0.032(11) 0.001(8) -0.013(9) 0.003(8)
O2 0.149(17) 0.027(9) 0.033(12) -0.006(8) -0.004(12) 0.011(10)
O3 0.165(19) 0.029(11) 0.055(15) 0.011(9) -0.008(13) -0.020(11)
C1 0.028(6) 0.028(6) 0.029(6) -0.001(3) 0.003(3) 0.000(3)
C2 0.041(7) 0.038(7) 0.040(7) 0.000(3) 0.004(3) 0.002(3)
C3 0.054(8) 0.054(8) 0.053(8) 0.000(3) 0.005(3) 0.001(3)
C4 0.053(7) 0.052(7) 0.054(7) -0.001(3) 0.004(3) 0.001(3)
C5 0.070(8) 0.068(8) 0.070(9) -0.001(3) 0.010(3) -0.001(3)
C6 0.073(9) 0.072(9) 0.072(9) 0.000(3) 0.008(3) 0.001(3)
C7 0.118(12) 0.118(12) 0.118(12) 0.000(3) 0.013(3) 0.000(3)
C8 0.051(7) 0.051(7) 0.052(7) -0.001(3) 0.006(3) 0.000(3)
C9 0.117(12) 0.118(12) 0.117(12) -0.001(3) 0.011(3) 0.001(3)
C10 0.034(6) 0.034(6) 0.033(6) 0.000(3) 0.003(3) -0.001(3)
C11 0.064(8) 0.063(8) 0.063(8) 0.000(3) 0.008(3) 0.000(3)
C12 0.096(10) 0.095(10) 0.095(10) -0.001(3) 0.012(3) -0.001(3)
C13 0.104(11) 0.106(11) 0.104(11) 0.000(3) 0.012(3) 0.002(3)
C14 0.086(10) 0.086(10) 0.085(10) 0.000(3) 0.009(3) -0.002(3)
C15 0.043(7) 0.042(7) 0.043(7) 0.000(3) 0.006(3) -0.001(3)
C16 0.130(13) 0.130(13) 0.130(13) 0.000(3) 0.014(3) -0.002(3)
C17 0.147(15) 0.148(15) 0.148(15) 0.000(3) 0.016(3) 0.000(3)
C18 0.045(7) 0.043(7) 0.044(7) -0.001(3) 0.005(3) 0.001(3)
C19 0.085(10) 0.087(10) 0.086(10) 0.001(3) 0.008(3) -0.001(3)
C20 0.086(10) 0.086(10) 0.086(10) -0.002(3) 0.008(3) 0.002(3)
C21 0.070(9) 0.070(9) 0.070(9) 0.000(3) 0.006(3) -0.001(3)
C22 0.074(9) 0.073(9) 0.074(9) 0.001(3) 0.006(3) 0.000(3)
C23 0.067(8) 0.066(8) 0.066(8) 0.001(3) 0.009(3) 0.001(3)
C24 0.081(9) 0.079(9) 0.080(9) 0.000(3) 0.009(3) -0.001(3)
C25 0.125(13) 0.124(13) 0.125(13) 0.001(3) 0.014(3) 0.000(3)
C26 0.126(13) 0.127(13) 0.126(13) 0.000(3) 0.014(3) -0.002(3)
C27 0.054(7) 0.053(7) 0.054(7) 0.000(3) 0.006(3) -0.001(3)
C28 0.061(8) 0.061(8) 0.062(8) 0.000(3) 0.006(3) 0.000(3)
C29 0.126(13) 0.125(13) 0.127(13) 0.000(3) 0.012(3) -0.001(3)
C30 0.060(8) 0.060(8) 0.061(8) 0.000(3) 0.007(3) 0.000(3)
C31 0.144(15) 0.144(15) 0.143(15) -0.001(3) 0.016(3) -0.001(3)
C32 0.058(8) 0.058(8) 0.059(8) 0.001(3) 0.006(3) 0.002(3)
C33 0.159(16) 0.159(16) 0.160(16) 0.000(3) 0.018(3) 0.001(3)
C34 0.092(10) 0.090(10) 0.091(10) 0.000(3) 0.010(3) 0.001(3)
C35 0.183(19) 0.184(19) 0.183(19) -0.001(3) 0.020(4) 0.001(3)
C36 0.096(11) 0.095(11) 0.096(11) 0.001(3) 0.010(3) -0.001(3)
C37 0.20(2) 0.20(2) 0.20(2) 0.000(3) 0.019(4) 0.000(3)
C38 0.145(15) 0.144(15) 0.144(15) 0.000(3) 0.015(3) 0.002(3)
C39 0.12(2) 0.052(17) 0.032(18) 0.003(13) -0.033(17) -0.005(16)
C40 0.11(3) 0.10(2) 0.09(3) -0.042(19) -0.06(2) 0.06(2)
C41 0.081(9) 0.081(9) 0.081(9) 0.000(3) 0.008(3) -0.002(3)
C42 0.055(8) 0.054(7) 0.055(8) 0.000(3) 0.007(3) 0.000(3)
C43 0.091(10) 0.090(10) 0.093(10) 0.000(3) 0.011(3) 0.000(3)
C44 0.061(8) 0.060(8) 0.061(8) 0.000(3) 0.006(3) 0.001(3)
C45 0.086(10) 0.085(10) 0.085(10) 0.000(3) 0.009(3) 0.002(3)
C46 0.053(7) 0.053(7) 0.053(7) 0.000(3) 0.006(3) 0.000(3)
C47 0.114(12) 0.114(12) 0.113(12) 0.001(3) 0.012(3) -0.001(3)
C48 0.109(11) 0.108(11) 0.108(12) 0.000(3) 0.012(3) -0.001(3)
C49 0.119(12) 0.119(12) 0.119(12) 0.001(3) 0.013(3) -0.001(3)
C50 0.069(8) 0.069(8) 0.070(9) 0.001(3) 0.006(3) -0.001(3)
C51 0.076(9) 0.075(9) 0.075(9) -0.001(3) 0.008(3) 0.002(3)
C52 0.101(11) 0.101(11) 0.100(11) 0.000(3) 0.010(3) 0.001(3)
C53 0.105(11) 0.104(11) 0.105(11) 0.000(3) 0.010(3) 0.001(3)
C54 0.042(7) 0.042(7) 0.042(7) -0.001(3) 0.004(3) 0.000(3)
C55 0.056(7) 0.056(7) 0.056(8) 0.000(3) 0.006(3) -0.001(3)
C56 0.081(9) 0.081(9) 0.083(9) -0.001(3) 0.009(3) 0.000(3)
C57 0.089(10) 0.089(10) 0.089(10) 0.000(3) 0.008(3) -0.001(3)
C58 0.119(12) 0.120(12) 0.119(12) 0.000(3) 0.013(3) 0.000(3)
C59 0.041(15) 0.030(14) 0.08(2) -0.027(13) -0.001(16) 0.023(11)

loop_
_atom_type_symbol
_atom_type_description
_atom_type_scat_dispersion_real
_atom_type_scat_dispersion_imag
_atom_type_scat_source
C C 0.0033 0.0016 'International Tables Vol C Tables 4.2.6.8 and 6.1.1.4'
H H 0.0000 0.0000 'International Tables Vol C Tables 4.2.6.8 and 6.1.1.4'
O O 0.0106 0.0060 'International Tables Vol C Tables 4.2.6.8 and 6.1.1.4'
Cl Cl 0.1484 0.1585 'International Tables Vol C Tables 4.2.6.8 and 6.1.1.4'
Ru Ru -1.2594 0.8363 'International Tables Vol C Tables 4.2.6.8 and 6.1.1.4'
P P 0.1023 0.0942 'International Tables Vol C Tables 4.2.6.8 and 6.1.1.4'

loop_
_geom_angle_atom_site_label_1
_geom_angle_atom_site_label_2
_geom_angle_atom_site_label_3
_geom_angle
_geom_angle_site_symmetry_1
_geom_angle_site_symmetry_3
_geom_angle_publ_flag
C1 Ru1 P1 93.0(7) . . ?
C1 Ru1 P2 93.6(6) . . ?
P1 Ru1 P2 86.3(2) . . ?
C1 Ru1 Cl3 85.0(6) . . ?
P1 Ru1 Cl3 95.4(2) . . ?
P2 Ru1 Cl3 177.9(2) . . ?
C1 Ru1 Cl2 85.3(7) . . ?
P1 Ru1 Cl2 178.1(2) . . ?
P2 Ru1 Cl2 94.7(2) . . ?
Cl3 Ru1 Cl2 83.64(19) . . ?
C1 Ru1 Cl1 154.8(6) . . ?
P1 Ru1 Cl1 105.6(2) . . ?
P2 Ru1 Cl1 104.2(2) . . ?
Cl3 Ru1 Cl1 76.7(2) . . ?
Cl2 Ru1 Cl1 75.8(2) . . ?
C2 Ru2 P4 94.6(7) . . ?
C2 Ru2 P3 93.6(7) . . ?
P4 Ru2 P3 86.2(2) . . ?
C2 Ru2 Cl3 84.9(7) . . ?
P4 Ru2 Cl3 178.8(2) . . ?
P3 Ru2 Cl3 95.0(2) . . ?
C2 Ru2 Cl2 84.1(7) . . ?
P4 Ru2 Cl2 95.1(2) . . ?
P3 Ru2 Cl2 177.5(2) . . ?
Cl3 Ru2 Cl2 83.75(19) . . ?
C2 Ru2 Cl1 154.2(7) . . ?
P4 Ru2 Cl1 103.3(2) . . ?
P3 Ru2 Cl1 105.9(2) . . ?
Cl3 Ru2 Cl1 76.8(2) . . ?
Cl2 Ru2 Cl1 76.0(2) . . ?
C3 Ru3 P6 98.9(7) . . ?
C3 Ru3 P5 90.9(8) . . ?
P6 Ru3 P5 87.1(2) . . ?
C3 Ru3 Cl5 80.7(7) . . ?
P6 Ru3 Cl5 178.4(2) . . ?
P5 Ru3 Cl5 91.4(2) . . ?
C3 Ru3 Cl4 160.3(8) . . ?
P6 Ru3 Cl4 96.6(2) . . ?
P5 Ru3 Cl4 102.1(3) . . ?
Cl5 Ru3 Cl4 84.2(2) . . ?
C3 Ru3 Cl6 86.5(8) . . ?
P6 Ru3 Cl6 90.1(2) . . ?
P5 Ru3 Cl6 175.9(2) . . ?
Cl5 Ru3 Cl6 91.4(2) . . ?
Cl4 Ru3 Cl6 81.2(2) . . ?
Ru2 Cl1 Ru1 83.52(18) . . ?
Ru2 Cl2 Ru1 86.4(2) . . ?
Ru2 Cl3 Ru1 86.4(2) . . ?
C6 P1 C5 103.4(12) . . ?
C6 P1 C10 106.2(11) . . ?
C5 P1 C10 100.9(11) . . ?
C6 P1 Ru1 118.1(10) . . ?
C5 P1 Ru1 106.0(8) . . ?
C10 P1 Ru1 119.5(6) . . ?
C4 P2 C18 104.8(11) . . ?
C4 P2 C14 103.1(12) . . ?
C18 P2 C14 105.0(12) . . ?
C4 P2 Ru1 104.9(8) . . ?
C18 P2 Ru1 117.5(7) . . ?
C14 P2 Ru1 119.6(10) . . ?
C22 P3 C24 102.6(13) . . ?
C22 P3 C28 102.0(12) . . ?
C24 P3 C28 108.2(13) . . ?
C22 P3 Ru2 107.4(9) . . ?
C24 P3 Ru2 119.0(9) . . ?
C28 P3 Ru2 115.5(9) . . ?
C23 P4 C36 103.7(13) . . ?
C23 P4 C32 101.5(11) . . ?
C36 P4 C32 109.0(13) . . ?
C23 P4 Ru2 105.4(8) . . ?
C36 P4 Ru2 116.0(10) . . ?
C32 P4 Ru2 118.9(8) . . ?
C40 P5 C42 101.2(11) . . ?
C40 P5 C46 101.5(14) . . ?
C42 P5 C46 108.8(11) . . ?
C40 P5 Ru3 106.1(10) . . ?
C42 P5 Ru3 121.5(8) . . ?
C46 P5 Ru3 114.7(8) . . ?
C41 P6 C54 106.0(12) . . ?
C41 P6 C50 102.6(13) . . ?
C54 P6 C50 106.9(10) . . ?
C41 P6 Ru3 104.3(9) . . ?
C54 P6 Ru3 118.3(7) . . ?
C50 P6 Ru3 117.0(8) . . ?
O1 C1 Ru1 170.6(18) . . ?
O2 C2 Ru2 169.7(18) . . ?
O3 C3 Ru3 167(2) . . ?
C5 C4 P2 123.2(18) . . ?
C4 C5 P1 116.6(19) . . ?
C9 C6 C8 123(3) . . ?
C9 C6 C7 92(2) . . ?
C8 C6 C7 99(2) . . ?
C9 C6 P1 114(2) . . ?
C8 C6 P1 119(2) . . ?
C7 C6 P1 99.4(16) . . ?
C11 C10 C13 108(2) . . ?
C11 C10 C12 107.9(18) . . ?
C13 C10 C12 107(2) . . ?
C11 C10 P1 115.1(15) . . ?
C13 C10 P1 107.2(16) . . ?
C12 C10 P1 110.9(16) . . ?
C16 C14 C15 120(3) . . ?
C16 C14 C17 90(3) . . ?
C15 C14 C17 105(2) . . ?
C16 C14 P2 115(2) . . ?
C15 C14 P2 115(2) . . ?
C17 C14 P2 108(2) . . ?
C20 C18 C21 112(2) . . ?
C20 C18 C19 110(2) . . ?
C21 C18 C19 104(2) . . ?
C20 C18 P2 109.2(17) . . ?
C21 C18 P2 115.4(16) . . ?
C19 C18 P2 106.4(16) . . ?
C23 C22 P3 118(2) . . ?
C22 C23 P4 121.9(19) . . ?
C27 C24 C26 103(3) . . ?
C27 C24 C25 104(2) . . ?
C26 C24 C25 108(3) . . ?
C27 C24 P3 119(2) . . ?
C26 C24 P3 111(2) . . ?
C25 C24 P3 111(2) . . ?
C29 C28 C31 112(3) . . ?
C29 C28 C30 105(2) . . ?
C31 C28 C30 104(2) . . ?
C29 C28 P3 111(2) . . ?
C31 C28 P3 111(2) . . ?
C30 C28 P3 114.1(19) . . ?
C35 C32 C34 116(3) . . ?
C35 C32 C33 103(3) . . ?
C34 C32 C33 104(2) . . ?
C35 C32 P4 109(2) . . ?
C34 C32 P4 119(2) . . ?
C33 C32 P4 103(2) . . ?
C37 C36 C38 111(3) . . ?
C37 C36 C39 112(3) . . ?
C38 C36 C39 106(3) . . ?
C37 C36 P4 108(3) . . ?
C38 C36 P4 107(2) . . ?
C39 C36 P4 112(2) . . ?
C41 C40 P5 114(2) . . ?
C40 C41 P6 120(2) . . ?
C44 C42 C45 110(2) . . ?
C44 C42 C43 106(2) . . ?
C45 C42 C43 105(2) . . ?
C44 C42 P5 110.8(16) . . ?
C45 C42 P5 115.5(18) . . ?
C43 C42 P5 109.3(17) . . ?
C47 C46 C49 113(2) . . ?
C47 C46 C48 108(2) . . ?
C49 C46 C48 105(2) . . ?
C47 C46 P5 110(2) . . ?
C49 C46 P5 109.0(18) . . ?
C48 C46 P5 112.7(18) . . ?
C53 C50 C52 111(2) . . ?
C53 C50 C51 100(2) . . ?
C52 C50 C51 105(2) . . ?
C53 C50 P6 113.9(19) . . ?
C52 C50 P6 113.1(19) . . ?
C51 C50 P6 112.6(18) . . ?
C55 C54 C56 112.3(19) . . ?
C55 C54 C57 106.3(19) . . ?
C56 C54 C57 102.0(19) . . ?
C55 C54 P6 113.6(15) . . ?
C56 C54 P6 108.2(15) . . ?
C57 C54 P6 114.0(16) . . ?
Cl7 C58 Cl8 115(2) . . ?
Cl10 C59 Cl9 111.7(15) . . ?

loop_
_geom_bond_atom_site_label_1
_geom_bond_atom_site_label_2
_geom_bond_distance
_geom_bond_site_symmetry_2
_geom_bond_publ_flag
Ru1 C1 1.83(2) . ?
Ru1 P1 2.379(6) . ?
Ru1 P2 2.382(6) . ?
Ru1 Cl3 2.477(6) . ?
Ru1 Cl2 2.479(6) . ?
Ru1 Cl1 2.548(6) . ?
Ru2 C2 1.76(3) . ?
Ru2 P4 2.369(6) . ?
Ru2 P3 2.401(7) . ?
Ru2 Cl3 2.475(6) . ?
Ru2 Cl2 2.476(6) . ?
Ru2 Cl1 2.543(6) . ?
Ru3 C3 1.88(3) . ?
Ru3 P6 2.368(6) . ?
Ru3 P5 2.369(7) . ?
Ru3 Cl5 2.452(6) . ?
Ru3 Cl4 2.473(6) . ?
Ru3 Cl6 2.478(6) . ?
Cl7 C58 1.68(3) . ?
Cl8 C58 1.69(3) . ?
Cl9 C59 1.78(2) . ?
Cl10 C59 1.72(2) . ?
P1 C6 1.83(3) . ?
P1 C5 1.85(2) . ?
P1 C10 1.91(2) . ?
P2 C4 1.78(2) . ?
P2 C18 1.89(2) . ?
P2 C14 1.89(3) . ?
P3 C22 1.82(2) . ?
P3 C24 1.86(3) . ?
P3 C28 1.90(3) . ?
P4 C23 1.85(2) . ?
P4 C36 1.92(3) . ?
P4 C32 1.92(3) . ?
P5 C40 1.88(2) . ?
P5 C42 1.88(2) . ?
P5 C46 1.92(2) . ?
P6 C41 1.83(3) . ?
P6 C54 1.86(2) . ?
P6 C50 1.93(3) . ?
O1 C1 1.15(2) . ?
O2 C2 1.19(2) . ?
O3 C3 1.07(2) . ?
C4 C5 1.40(3) . ?
C6 C9 1.40(4) . ?
C6 C8 1.46(3) . ?
C6 C7 1.79(4) . ?
C10 C11 1.52(3) . ?
C10 C13 1.52(3) . ?
C10 C12 1.54(3) . ?
C14 C16 1.39(4) . ?
C14 C15 1.47(3) . ?
C14 C17 1.66(4) . ?
C18 C20 1.47(3) . ?
C18 C21 1.53(3) . ?
C18 C19 1.55(3) . ?
C22 C23 1.41(3) . ?
C24 C27 1.48(3) . ?
C24 C26 1.50(4) . ?
C24 C25 1.58(4) . ?
C28 C29 1.50(4) . ?
C28 C31 1.50(4) . ?
C28 C30 1.51(3) . ?
C32 C35 1.38(4) . ?
C32 C34 1.42(3) . ?
C32 C33 1.56(4) . ?
C36 C37 1.34(4) . ?
C36 C38 1.48(4) . ?
C36 C39 1.58(4) . ?
C40 C41 1.43(3) . ?
C42 C44 1.49(3) . ?
C42 C45 1.50(3) . ?
C42 C43 1.52(3) . ?
C46 C47 1.45(3) . ?
C46 C49 1.48(3) . ?
C46 C48 1.52(3) . ?
C50 C53 1.49(3) . ?
C50 C52 1.53(3) . ?
C50 C51 1.57(3) . ?
C54 C55 1.50(3) . ?
C54 C56 1.54(3) . ?
C54 C57 1.58(3) . ?
